data_4335813
loop_
_publ_author_name
'Virginia Montiel-Palma'
'Miguel A. Mu\~noz-Hern\'andez'
'Cynthia A. Cuevas-Ch\'avez'
'Laure Vendier'
'Mary Grellier'
'Sylviane Sabo-Etienne'

_publ_contact_author_address
;
Laboratoire de Chimie de Coordination
205 Route de Narbonne
31077 Toulouse Cedex 04
;
_publ_section_title
;
 Phosphinodi(benzylsilane) PhP{(o-C6H4CH2)SiMe2H}2: A Versatile "PSi2Hx"
 Pincer-Type Ligand at Ruthenium
;
_journal_name_full 'Inorganic Chemistry'
_journal_page_first 9798
_journal_page_last 9806
_journal_paper_doi 10.1021/ic400703r
_journal_volume 52
_journal_year 2013
_chemical_compound_source 'synthesis as described'
_chemical_formula_moiety 'C84 H132 P4 Ru2 Si4'
_chemical_formula_sum 'C84 H132 P4 Ru2 Si4'
_chemical_formula_weight 1580.28
_chemical_name_systematic
;
 ?
;
_space_group_IT_number 14
_symmetry_cell_setting monoclinic
_symmetry_Int_Tables_number 14
_symmetry_space_group_name_Hall '-P 2ybc'
_symmetry_space_group_name_H-M 'P 1 21/c 1'
_atom_sites_solution_hydrogens mixed
_atom_sites_solution_primary direct
_atom_sites_solution_secondary difmap
_cell_angle_alpha 90
_cell_angle_beta 97.930(3)
_cell_angle_gamma 90
_cell_formula_units_Z 4
_cell_length_a 37.6275(15)
_cell_length_b 10.4778(3)
_cell_length_c 20.726(5)
_cell_measurement_reflns_used 8279
_cell_measurement_temperature 100(2)
_cell_measurement_theta_max 29.2933
_cell_measurement_theta_min 2.9199
_cell_measurement_wavelength 0.71073
_cell_volume 8093(2)
_computing_cell_refinement
;
        CrysAlisPro, Agilent Technologies,
        Version 1.171.35.19 (release 27-10-2011 CrysAlis171 .NET)
        (compiled Oct 27 2011,15:02:11)
;
_computing_data_collection
;
        CrysAlisPro, Agilent Technologies,
        Version 1.171.35.19 (release 27-10-2011 CrysAlis171 .NET)
        (compiled Oct 27 2011,15:02:11)
;
_computing_data_reduction
;
        CrysAlisPro, Agilent Technologies,
        Version 1.171.35.19 (release 27-10-2011 CrysAlis171 .NET)
        (compiled Oct 27 2011,15:02:11)
;
_computing_molecular_graphics 'Ortep-3 for Windows (Farrugia, 1997)'
_computing_publication_material 'WinGX publication routines (Farrugia, 1999)'
_computing_structure_refinement 'SHELXL-97 (Sheldrick, 2008)'
_computing_structure_solution 'SIR92 (Giacovazzo et al, 1993)'
_diffrn_ambient_temperature 100(2)
_diffrn_detector_area_resol_mean 16.1978
_diffrn_measured_fraction_theta_full 0.998
_diffrn_measured_fraction_theta_max 0.998
_diffrn_measurement_device_type 'Xcalibur, Eos, Gemini ultra'
_diffrn_measurement_method '\w scans'
_diffrn_orient_matrix_UB_11 0.0138349
_diffrn_orient_matrix_UB_12 -0.0047392
_diffrn_orient_matrix_UB_13 0.0268423
_diffrn_orient_matrix_UB_21 0.0128547
_diffrn_orient_matrix_UB_22 -0.007258
_diffrn_orient_matrix_UB_23 -0.0217484
_diffrn_orient_matrix_UB_31 0.0023653
_diffrn_orient_matrix_UB_32 0.0671485
_diffrn_orient_matrix_UB_33 -0.000459
_diffrn_radiation_monochromator graphite
_diffrn_radiation_probe x-ray
_diffrn_radiation_type MoK\a
_diffrn_radiation_wavelength 0.71073
_diffrn_reflns_av_R_equivalents 0.1123
_diffrn_reflns_av_unetI/netI 0.0869
_diffrn_reflns_limit_h_max 43
_diffrn_reflns_limit_h_min -44
_diffrn_reflns_limit_k_max 12
_diffrn_reflns_limit_k_min -12
_diffrn_reflns_limit_l_max 24
_diffrn_reflns_limit_l_min -24
_diffrn_reflns_number 79609
_diffrn_reflns_theta_full 24.71
_diffrn_reflns_theta_max 24.71
_diffrn_reflns_theta_min 2.93
_exptl_absorpt_coefficient_mu 0.554
_exptl_absorpt_correction_T_max 0.9975
_exptl_absorpt_correction_T_min 0.9520
_exptl_absorpt_correction_type multi-scan
_exptl_absorpt_process_details
;
        CrysAlisPro, Agilent Technologies,
        Version 1.171.35.19 (release 27-10-2011 CrysAlis171 .NET)
        (compiled Oct 27 2011,15:02:11)
        empirical absorption correction using spherical harmonics,
 implemented in SCALE3 ABSPACK scaling algorithm.
;
_exptl_crystal_colour colourless
_exptl_crystal_density_diffrn 1.297
_exptl_crystal_description platelet
_exptl_crystal_F_000 3360
_exptl_crystal_size_max 0.17
_exptl_crystal_size_mid 0.1
_exptl_crystal_size_min 0.02
_refine_diff_density_max 0.577
_refine_diff_density_min -0.875
_refine_diff_density_rms 0.099
_refine_ls_extinction_method none
_refine_ls_goodness_of_fit_ref 1.076
_refine_ls_hydrogen_treatment mixed
_refine_ls_matrix_type full
_refine_ls_number_parameters 855
_refine_ls_number_reflns 13787
_refine_ls_number_restraints 4
_refine_ls_restrained_S_all 1.077
_refine_ls_R_factor_all 0.0998
_refine_ls_R_factor_gt 0.0612
_refine_ls_shift/su_max 0.001
_refine_ls_shift/su_mean 0.000
_refine_ls_structure_factor_coef Fsqd
_refine_ls_weighting_details 'calc w=1/[\s^2^(Fo^2^)+(0.0191P)^2^+15.5285P] where P=(Fo^2^+2Fc^2^)/3'
_refine_ls_weighting_scheme calc
_refine_ls_wR_factor_gt 0.0947
_refine_ls_wR_factor_ref 0.1066
_reflns_number_gt 9681
_reflns_number_total 13787
_reflns_threshold_expression >2\s(I)
_cod_data_source_file ic400703r_si_001_1.cif
_cod_data_source_block Complex_3
_cod_database_code 4335813

loop_
_symmetry_equiv_pos_as_xyz
'x, y, z'
'-x, y+1/2, -z+1/2'
'-x, -y, -z'
'x, -y-1/2, z-1/2'

loop_
_atom_site_label
_atom_site_type_symbol
_atom_site_fract_x
_atom_site_fract_y
_atom_site_fract_z
_atom_site_U_iso_or_equiv
_atom_site_adp_type
_atom_site_occupancy
_atom_site_symmetry_multiplicity
_atom_site_calc_flag
_atom_site_refinement_flags
_atom_site_disorder_assembly
_atom_site_disorder_group
C1 C 0.44975(16) 1.2503(5) 0.1886(3) 0.0324(15) Uani 1 1 d . A .
H1A H 0.4521 1.2996 0.2292 0.049 Uiso 1 1 calc R . .
H1B H 0.4308 1.2878 0.1570 0.049 Uiso 1 1 calc R . .
H1C H 0.4725 1.2520 0.1708 0.049 Uiso 1 1 calc R . .
C2 C 0.48058(14) 1.0092(5) 0.2475(3) 0.0274(14) Uani 1 1 d . A .
H2A H 0.4997 1.0212 0.2204 0.041 Uiso 1 1 calc R . .
H2B H 0.4770 0.9178 0.2543 0.041 Uiso 1 1 calc R . .
H2C H 0.4873 1.0511 0.2897 0.041 Uiso 1 1 calc R . .
C3 C 0.34934(16) 1.3662(5) 0.1840(3) 0.0302(15) Uani 1 1 d . A .
H3A H 0.3298 1.4283 0.1756 0.045 Uiso 1 1 calc R . .
H3B H 0.3578 1.3436 0.1429 0.045 Uiso 1 1 calc R . .
H3C H 0.3691 1.4036 0.2137 0.045 Uiso 1 1 calc R . .
C4 C 0.30349(15) 1.2844(5) 0.2808(3) 0.0283(14) Uani 1 1 d . A .
H4A H 0.3185 1.3263 0.3171 0.042 Uiso 1 1 calc R . .
H4B H 0.2902 1.2141 0.2975 0.042 Uiso 1 1 calc R . .
H4C H 0.2865 1.3464 0.2585 0.042 Uiso 1 1 calc R . .
C5 C 0.42976(14) 0.9989(4) 0.1232(2) 0.0173(12) Uani 1 1 d . A .
H5A H 0.4093 1.0409 0.0963 0.021 Uiso 1 1 calc R . .
H5B H 0.4512 1.0114 0.1010 0.021 Uiso 1 1 calc R . .
C6 C 0.42218(14) 0.8594(4) 0.1258(2) 0.0150(11) Uani 1 1 d . . .
C7 C 0.44849(15) 0.7719(5) 0.1136(2) 0.0225(13) Uani 1 1 d . . .
H7 H 0.4708 0.8036 0.1039 0.027 Uiso 1 1 calc R . .
C8 C 0.44357(16) 0.6427(5) 0.1151(2) 0.0253(14) Uani 1 1 d . . .
H8 H 0.4624 0.5869 0.1075 0.030 Uiso 1 1 calc R . .
C9 C 0.41104(16) 0.5931(5) 0.1278(2) 0.0255(14) Uani 1 1 d . . .
H9 H 0.4070 0.5036 0.1272 0.031 Uiso 1 1 calc R . .
C10 C 0.38444(15) 0.6775(5) 0.1414(2) 0.0192(12) Uani 1 1 d . . .
H10 H 0.3622 0.6441 0.1509 0.023 Uiso 1 1 calc R . .
C11 C 0.38934(14) 0.8089(4) 0.1416(2) 0.0146(12) Uani 1 1 d . A .
C12 C 0.31884(14) 0.8042(4) 0.1797(2) 0.0170(12) Uani 1 1 d . A .
C13 C 0.29351(14) 0.7636(5) 0.1302(3) 0.0226(13) Uani 1 1 d . . .
H13 H 0.2935 0.7976 0.0877 0.027 Uiso 1 1 calc R . .
C14 C 0.26768(14) 0.6733(5) 0.1406(3) 0.0244(13) Uani 1 1 d . . .
H14 H 0.2507 0.6451 0.1053 0.029 Uiso 1 1 calc R . .
C15 C 0.26682(15) 0.6254(5) 0.2018(3) 0.0277(14) Uani 1 1 d . . .
H15 H 0.2495 0.5632 0.2093 0.033 Uiso 1 1 calc R . .
C16 C 0.2910(2) 0.6679(6) 0.2516(3) 0.058(2) Uani 1 1 d . . .
H16 H 0.2904 0.6360 0.2943 0.070 Uiso 1 1 calc R . .
C17 C 0.31659(19) 0.7573(6) 0.2410(3) 0.0461(19) Uani 1 1 d . . .
H17 H 0.3330 0.7869 0.2769 0.055 Uiso 1 1 calc R . .
C18 C 0.33633(13) 0.9969(4) 0.0933(2) 0.0149(12) Uani 1 1 d . A .
C19 C 0.34571(14) 0.9596(5) 0.0335(2) 0.0200(12) Uani 1 1 d . . .
H19 H 0.3614 0.8890 0.0317 0.024 Uiso 1 1 calc R . .
C20 C 0.33256(15) 1.0239(5) -0.0240(2) 0.0241(13) Uani 1 1 d . . .
H20 H 0.3392 0.9977 -0.0645 0.029 Uiso 1 1 calc R . .
C21 C 0.30981(15) 1.1258(5) -0.0208(3) 0.0257(14) Uani 1 1 d . . .
H21 H 0.3010 1.1710 -0.0595 0.031 Uiso 1 1 calc R . .
C22 C 0.29967(14) 1.1631(5) 0.0379(3) 0.0225(13) Uani 1 1 d . . .
H22 H 0.2840 1.2340 0.0390 0.027 Uiso 1 1 calc R . .
C23 C 0.31192(14) 1.0986(4) 0.0959(2) 0.0170(12) Uani 1 1 d . . .
C24 C 0.29906(13) 1.1390(4) 0.1580(2) 0.0163(12) Uani 1 1 d . A .
H24A H 0.2898 1.0625 0.1783 0.020 Uiso 1 1 calc R . .
H24B H 0.2786 1.1980 0.1469 0.020 Uiso 1 1 calc R . .
C25A C 0.3469(2) 0.9160(8) 0.3930(4) 0.0197(7) Uani 0.69 1 d P A 1
H25A H 0.3420 0.8253 0.3798 0.024 Uiso 0.69 1 calc PR A 1
C26A C 0.3499(3) 0.9195(8) 0.4678(5) 0.0197(7) Uani 0.69 1 d P A 1
H26A H 0.3551 1.0077 0.4834 0.024 Uiso 0.69 1 calc PR A 1
H26B H 0.3700 0.8642 0.4870 0.024 Uiso 0.69 1 calc PR A 1
C27A C 0.3145(2) 0.8728(7) 0.4901(4) 0.0197(7) Uani 0.69 1 d P A 1
H27A H 0.3128 0.7797 0.4822 0.024 Uiso 0.69 1 calc PR A 1
H27B H 0.3166 0.8855 0.5378 0.024 Uiso 0.69 1 calc PR A 1
C28A C 0.2813(3) 0.9283(7) 0.4619(4) 0.0197(7) Uani 0.69 1 d P A 1
H28A H 0.2784 1.0119 0.4828 0.024 Uiso 0.69 1 calc PR A 1
H28B H 0.2613 0.8724 0.4708 0.024 Uiso 0.69 1 calc PR A 1
C29A C 0.2792(4) 0.9482(13) 0.3848(6) 0.0197(7) Uani 0.69 1 d P A 1
H29A H 0.2720 0.8666 0.3628 0.024 Uiso 0.69 1 calc PR A 1
H29B H 0.2602 1.0117 0.3706 0.024 Uiso 0.69 1 calc PR A 1
C30A C 0.3145(2) 0.9933(7) 0.3629(4) 0.0197(7) Uani 0.69 1 d P A 1
H30A H 0.3124 0.9871 0.3149 0.024 Uiso 0.69 1 calc PR A 1
H30B H 0.3184 1.0842 0.3749 0.024 Uiso 0.69 1 calc PR A 1
C25B C 0.3412(5) 0.9818(17) 0.3989(8) 0.0197(7) Uani 0.31 1 d P A 2
H25B H 0.3337 1.0730 0.3926 0.024 Uiso 0.31 1 calc PR A 2
C26B C 0.3441(6) 0.9564(18) 0.4724(11) 0.0197(7) Uani 0.31 1 d P A 2
H26C H 0.3498 0.8652 0.4811 0.024 Uiso 0.31 1 calc PR A 2
H26D H 0.3640 1.0079 0.4955 0.024 Uiso 0.31 1 calc PR A 2
C27B C 0.3106(4) 0.9886(15) 0.4973(8) 0.0197(7) Uani 0.31 1 d P A 2
H27C H 0.3087 0.9361 0.5364 0.024 Uiso 0.31 1 calc PR A 2
H27D H 0.3115 1.0793 0.5108 0.024 Uiso 0.31 1 calc PR A 2
C28B C 0.2837(6) 0.9713(17) 0.4572(10) 0.0197(7) Uani 0.31 1 d P A 2
H28C H 0.2710 1.0542 0.4571 0.024 Uiso 0.31 1 calc PR A 2
H28D H 0.2693 0.9116 0.4800 0.024 Uiso 0.31 1 calc PR A 2
C29B C 0.2763(8) 0.933(3) 0.3935(13) 0.0197(7) Uani 0.31 1 d P A 2
H29C H 0.2630 1.0011 0.3675 0.024 Uiso 0.31 1 calc PR A 2
H29D H 0.2609 0.8559 0.3909 0.024 Uiso 0.31 1 calc PR A 2
C30B C 0.3104(4) 0.9031(16) 0.3654(8) 0.0197(7) Uani 0.31 1 d P A 2
H30C H 0.3161 0.8112 0.3712 0.024 Uiso 0.31 1 calc PR A 2
H30D H 0.3068 0.9219 0.3182 0.024 Uiso 0.31 1 calc PR A 2
C31 C 0.41344(13) 1.0603(4) 0.4228(2) 0.0146(11) Uani 1 1 d . A .
H31 H 0.4122 1.0145 0.4648 0.017 Uiso 1 1 calc R . .
C32 C 0.45328(13) 1.0760(5) 0.4172(2) 0.0174(12) Uani 1 1 d . . .
H32A H 0.4561 1.1290 0.3786 0.021 Uiso 1 1 calc R . .
H32B H 0.4642 0.9915 0.4115 0.021 Uiso 1 1 calc R . .
C33 C 0.47228(15) 1.1402(4) 0.4791(2) 0.0225(13) Uani 1 1 d . . .
H33A H 0.4706 1.0842 0.5170 0.027 Uiso 1 1 calc R . .
H33B H 0.4980 1.1517 0.4750 0.027 Uiso 1 1 calc R . .
C34 C 0.45585(16) 1.2688(5) 0.4906(3) 0.0298(15) Uani 1 1 d . . .
H34A H 0.4672 1.3034 0.5329 0.036 Uiso 1 1 calc R . .
H34B H 0.4608 1.3288 0.4560 0.036 Uiso 1 1 calc R . .
C35 C 0.41587(16) 1.2593(5) 0.4908(3) 0.0310(15) Uani 1 1 d . . .
H35A H 0.4111 1.2109 0.5298 0.037 Uiso 1 1 calc R . .
H35B H 0.4058 1.3461 0.4937 0.037 Uiso 1 1 calc R . .
C36 C 0.39739(14) 1.1942(5) 0.4305(2) 0.0211(12) Uani 1 1 d . . .
H36A H 0.4002 1.2466 0.3917 0.025 Uiso 1 1 calc R . .
H36B H 0.3714 1.1864 0.4333 0.025 Uiso 1 1 calc R . .
C37A C 0.4158(2) 0.8088(8) 0.3629(4) 0.0212(8) Uani 0.67 1 d P A 1
H37A H 0.4393 0.8336 0.3495 0.025 Uiso 0.67 1 calc PR A 1
C38A C 0.4246(4) 0.7460(9) 0.4310(6) 0.0212(8) Uani 0.67 1 d P A 1
H38A H 0.4343 0.8108 0.4634 0.025 Uiso 0.67 1 calc PR A 1
H38B H 0.4025 0.7098 0.4447 0.025 Uiso 0.67 1 calc PR A 1
C39A C 0.4523(2) 0.6400(7) 0.4272(4) 0.0212(8) Uani 0.67 1 d P A 1
H39A H 0.4579 0.5984 0.4703 0.025 Uiso 0.67 1 calc PR A 1
H39B H 0.4748 0.6777 0.4159 0.025 Uiso 0.67 1 calc PR A 1
C40A C 0.4382(2) 0.5386(7) 0.3754(4) 0.0212(8) Uani 0.67 1 d P A 1
H40A H 0.4567 0.4733 0.3711 0.025 Uiso 0.67 1 calc PR A 1
H40B H 0.4165 0.4960 0.3869 0.025 Uiso 0.67 1 calc PR A 1
C41A C 0.4299(3) 0.6130(11) 0.3152(6) 0.0212(8) Uani 0.67 1 d P A 1
H41A H 0.4241 0.5528 0.2785 0.025 Uiso 0.67 1 calc PR A 1
H41B H 0.4518 0.6601 0.3078 0.025 Uiso 0.67 1 calc PR A 1
C42A C 0.3997(2) 0.7070(7) 0.3136(4) 0.0212(8) Uani 0.67 1 d P A 1
H42A H 0.3782 0.6668 0.3275 0.025 Uiso 0.67 1 calc PR A 1
H42B H 0.3933 0.7439 0.2696 0.025 Uiso 0.67 1 calc PR A 1
C37B C 0.4018(5) 0.8114(17) 0.3720(9) 0.0212(8) Uani 0.33 1 d P A 2
H37B H 0.3791 0.7607 0.3674 0.025 Uiso 0.33 1 calc PR A 2
C38B C 0.4212(7) 0.7696(19) 0.4385(12) 0.0212(8) Uani 0.33 1 d P A 2
H38C H 0.4061 0.7904 0.4727 0.025 Uiso 0.33 1 calc PR A 2
H38D H 0.4440 0.8172 0.4483 0.025 Uiso 0.33 1 calc PR A 2
C39B C 0.4290(5) 0.6251(14) 0.4396(8) 0.0212(8) Uani 0.33 1 d P A 2
H39C H 0.4430 0.6027 0.4821 0.025 Uiso 0.33 1 calc PR A 2
H39D H 0.4060 0.5782 0.4358 0.025 Uiso 0.33 1 calc PR A 2
C40B C 0.4489(5) 0.5827(16) 0.3875(8) 0.0212(8) Uani 0.33 1 d P A 2
H40C H 0.4561 0.4925 0.3953 0.025 Uiso 0.33 1 calc PR A 2
H40D H 0.4710 0.6344 0.3888 0.025 Uiso 0.33 1 calc PR A 2
C41B C 0.4230(7) 0.596(2) 0.3085(12) 0.0212(8) Uani 0.33 1 d P A 2
H41C H 0.4364 0.5715 0.2725 0.025 Uiso 0.33 1 calc PR A 2
H41D H 0.3996 0.5522 0.3047 0.025 Uiso 0.33 1 calc PR A 2
C42B C 0.4199(5) 0.7635(14) 0.3186(8) 0.0212(8) Uani 0.33 1 d P A 2
H42C H 0.4446 0.7984 0.3246 0.025 Uiso 0.33 1 calc PR A 2
H42D H 0.4074 0.7994 0.2775 0.025 Uiso 0.33 1 calc PR A 2
C101 C 0.01845(14) 1.0158(5) 0.3853(2) 0.0260(13) Uani 1 1 d . . .
H10A H 0.0037 1.0222 0.4206 0.039 Uiso 1 1 calc R . .
H10B H 0.0200 0.9263 0.3722 0.039 Uiso 1 1 calc R . .
H10C H 0.0075 1.0663 0.3480 0.039 Uiso 1 1 calc R . .
C102 C 0.05732(15) 1.2534(5) 0.4240(3) 0.0274(14) Uani 1 1 d . . .
H10D H 0.0534 1.2940 0.3810 0.041 Uiso 1 1 calc R . .
H10E H 0.0784 1.2915 0.4501 0.041 Uiso 1 1 calc R . .
H10F H 0.0362 1.2663 0.4461 0.041 Uiso 1 1 calc R . .
C103 C 0.07655(13) 1.0044(4) 0.4978(2) 0.0130(11) Uani 1 1 d . . .
H10G H 0.0992 1.0424 0.5195 0.016 Uiso 1 1 calc R . .
H10H H 0.0574 1.0252 0.5243 0.016 Uiso 1 1 calc R . .
C104 C 0.15086(14) 1.3551(4) 0.4270(2) 0.0190(12) Uani 1 1 d . . .
H10I H 0.1438 1.3319 0.4692 0.028 Uiso 1 1 calc R . .
H10J H 0.1305 1.3945 0.3997 0.028 Uiso 1 1 calc R . .
H10K H 0.1709 1.4158 0.4336 0.028 Uiso 1 1 calc R . .
C105 C 0.18793(14) 1.2745(5) 0.3174(2) 0.0228(13) Uani 1 1 d . . .
H10L H 0.1698 1.3075 0.2830 0.034 Uiso 1 1 calc R . .
H10M H 0.2017 1.2068 0.2997 0.034 Uiso 1 1 calc R . .
H10N H 0.2041 1.3438 0.3342 0.034 Uiso 1 1 calc R . .
C106 C 0.20197(13) 1.1328(4) 0.4450(2) 0.0172(12) Uani 1 1 d . . .
H10O H 0.2116 1.0590 0.4232 0.021 Uiso 1 1 calc R . .
H10P H 0.2217 1.1957 0.4542 0.021 Uiso 1 1 calc R . .
C107 C 0.08078(13) 0.8628(4) 0.4955(2) 0.0131(11) Uani 1 1 d . . .
C108 C 0.05319(14) 0.7850(4) 0.5115(2) 0.0154(11) Uani 1 1 d . . .
H108 H 0.0326 0.8236 0.5252 0.018 Uiso 1 1 calc R . .
C109 C 0.05491(14) 0.6532(5) 0.5079(2) 0.0185(12) Uani 1 1 d . . .
H109 H 0.0356 0.6026 0.5188 0.022 Uiso 1 1 calc R . .
C110 C 0.08452(14) 0.5958(4) 0.4887(2) 0.0161(12) Uani 1 1 d . . .
H110 H 0.0858 0.5054 0.4861 0.019 Uiso 1 1 calc R . .
C111 C 0.11254(14) 0.6705(4) 0.4730(2) 0.0139(11) Uani 1 1 d . . .
H111 H 0.1331 0.6302 0.4602 0.017 Uiso 1 1 calc R . .
C112 C 0.11126(13) 0.8029(4) 0.4755(2) 0.0112(11) Uani 1 1 d . . .
C113 C 0.16846(13) 0.9848(4) 0.5150(2) 0.0132(11) Uani 1 1 d . . .
C114 C 0.16207(13) 0.9481(4) 0.5771(2) 0.0157(11) Uani 1 1 d . . .
H114 H 0.1468 0.8772 0.5815 0.019 Uiso 1 1 calc R . .
C115 C 0.17729(13) 1.0119(5) 0.6325(2) 0.0183(12) Uani 1 1 d . . .
H115 H 0.1725 0.9848 0.6742 0.022 Uiso 1 1 calc R . .
C116 C 0.19936(14) 1.1150(5) 0.6270(2) 0.0202(13) Uani 1 1 d . . .
H116 H 0.2097 1.1605 0.6646 0.024 Uiso 1 1 calc R . .
C117 C 0.20627(14) 1.1512(4) 0.5658(2) 0.0191(12) Uani 1 1 d . . .
H117 H 0.2215 1.2225 0.5622 0.023 Uiso 1 1 calc R . .
C118 C 0.19188(13) 1.0876(4) 0.5092(2) 0.0139(11) Uani 1 1 d . . .
C119 C 0.18016(13) 0.7810(4) 0.4307(2) 0.0117(11) Uani 1 1 d . . .
C120 C 0.20308(14) 0.7290(4) 0.4827(2) 0.0193(12) Uani 1 1 d . . .
H120 H 0.2012 0.7550 0.5261 0.023 Uiso 1 1 calc R . .
C121 C 0.22876(14) 0.6389(4) 0.4712(3) 0.0204(12) Uani 1 1 d . . .
H121 H 0.2447 0.6053 0.5067 0.024 Uiso 1 1 calc R . .
C122 C 0.23129(14) 0.5979(4) 0.4083(3) 0.0204(12) Uani 1 1 d . . .
H122 H 0.2485 0.5354 0.4007 0.024 Uiso 1 1 calc R . .
C123 C 0.20845(14) 0.6490(5) 0.3569(2) 0.0214(13) Uani 1 1 d . . .
H123 H 0.2101 0.6223 0.3136 0.026 Uiso 1 1 calc R . .
C124 C 0.18312(13) 0.7395(4) 0.3687(2) 0.0150(11) Uani 1 1 d . . .
H124 H 0.1674 0.7735 0.3330 0.018 Uiso 1 1 calc R . .
C125 C 0.10608(13) 0.7736(4) 0.2425(2) 0.0122(11) Uani 1 1 d . . .
H125 H 0.1306 0.7359 0.2446 0.015 Uiso 1 1 calc R . .
C126 C 0.09020(13) 0.7150(4) 0.3003(2) 0.0130(11) Uani 1 1 d . . .
H12A H 0.1042 0.7446 0.3416 0.016 Uiso 1 1 calc R . .
H12B H 0.0652 0.7449 0.2995 0.016 Uiso 1 1 calc R . .
C127 C 0.09072(14) 0.5700(4) 0.2981(2) 0.0178(12) Uani 1 1 d . . .
H12C H 0.1159 0.5398 0.3027 0.021 Uiso 1 1 calc R . .
H12D H 0.0796 0.5355 0.3351 0.021 Uiso 1 1 calc R . .
C128 C 0.07047(15) 0.5209(4) 0.2345(2) 0.0200(12) Uani 1 1 d . . .
H12E H 0.0725 0.4268 0.2330 0.024 Uiso 1 1 calc R . .
H12F H 0.0447 0.5427 0.2322 0.024 Uiso 1 1 calc R . .
C129 C 0.08503(14) 0.5780(4) 0.1771(2) 0.0194(12) Uani 1 1 d . . .
H12G H 0.0702 0.5491 0.1365 0.023 Uiso 1 1 calc R . .
H12H H 0.1098 0.5468 0.1764 0.023 Uiso 1 1 calc R . .
C130 C 0.08526(14) 0.7243(4) 0.1789(2) 0.0160(12) Uani 1 1 d . . .
H13A H 0.0964 0.7574 0.1417 0.019 Uiso 1 1 calc R . .
H13B H 0.0603 0.7561 0.1746 0.019 Uiso 1 1 calc R . .
C131 C 0.07542(13) 1.0169(4) 0.1954(2) 0.0124(11) Uani 1 1 d . . .
H131 H 0.0746 0.9676 0.1539 0.015 Uiso 1 1 calc R . .
C132 C 0.07980(15) 1.1568(4) 0.1778(2) 0.0215(13) Uani 1 1 d . . .
H13C H 0.1028 1.1685 0.1605 0.026 Uiso 1 1 calc R . .
H13D H 0.0804 1.2100 0.2174 0.026 Uiso 1 1 calc R . .
C133 C 0.04861(16) 1.2004(5) 0.1264(2) 0.0273(14) Uani 1 1 d . . .
H13E H 0.0509 1.2930 0.1186 0.033 Uiso 1 1 calc R . .
H13F H 0.0502 1.1554 0.0849 0.033 Uiso 1 1 calc R . .
C134 C 0.01225(16) 1.1737(5) 0.1478(3) 0.0349(16) Uani 1 1 d . . .
H13G H 0.0092 1.2283 0.1856 0.042 Uiso 1 1 calc R . .
H13H H -0.0070 1.1956 0.1119 0.042 Uiso 1 1 calc R . .
C135 C 0.00875(14) 1.0356(5) 0.1661(2) 0.0286(14) Uani 1 1 d . . .
H13I H 0.0094 0.9815 0.1271 0.034 Uiso 1 1 calc R . .
H13J H -0.0146 1.0222 0.1818 0.034 Uiso 1 1 calc R . .
C136 C 0.03915(13) 0.9960(5) 0.2193(2) 0.0212(13) Uani 1 1 d . . .
H13K H 0.0379 1.0473 0.2590 0.025 Uiso 1 1 calc R . .
H13L H 0.0364 0.9050 0.2303 0.025 Uiso 1 1 calc R . .
C137 C 0.15203(13) 0.9869(4) 0.2081(2) 0.0123(11) Uani 1 1 d . . .
H137 H 0.1550 1.0817 0.2105 0.015 Uiso 1 1 calc R . .
C138 C 0.14668(13) 0.9543(5) 0.1347(2) 0.0149(11) Uani 1 1 d . . .
H13M H 0.1460 0.8605 0.1289 0.018 Uiso 1 1 calc R . .
H13N H 0.1235 0.9896 0.1138 0.018 Uiso 1 1 calc R . .
C139 C 0.17732(14) 1.0103(5) 0.1022(2) 0.0192(12) Uani 1 1 d . . .
H13O H 0.1737 0.9880 0.0553 0.023 Uiso 1 1 calc R . .
H13P H 0.1770 1.1044 0.1058 0.023 Uiso 1 1 calc R . .
C140 C 0.21331(14) 0.9604(5) 0.1332(2) 0.0223(12) Uani 1 1 d . . .
H14A H 0.2326 1.0028 0.1130 0.027 Uiso 1 1 calc R . .
H14B H 0.2147 0.8676 0.1248 0.027 Uiso 1 1 calc R . .
C141 C 0.21928(14) 0.9841(5) 0.2065(2) 0.0201(12) Uani 1 1 d . . .
H14C H 0.2217 1.0769 0.2148 0.024 Uiso 1 1 calc R . .
H14D H 0.2419 0.9424 0.2258 0.024 Uiso 1 1 calc R . .
C142 C 0.18805(13) 0.9318(4) 0.2388(2) 0.0152(11) Uani 1 1 d . . .
H14E H 0.1874 0.8377 0.2346 0.018 Uiso 1 1 calc R . .
H14F H 0.1920 0.9529 0.2858 0.018 Uiso 1 1 calc R . .
P4 P 0.38702(4) 0.96372(12) 0.35832(6) 0.0192(3) Uani 1 1 d . . .
P3 P 0.35548(4) 0.91633(11) 0.16948(6) 0.0135(3) Uani 1 1 d . . .
P2 P 0.11339(3) 0.95030(11) 0.25252(6) 0.0107(3) Uani 1 1 d . . .
P1 P 0.14535(4) 0.90060(11) 0.44220(6) 0.0111(3) Uani 1 1 d . . .
Ru2 Ru 0.381542(12) 1.05864(4) 0.251978(19) 0.01777(12) Uani 1 1 d D A .
Si4 Si 0.33281(4) 1.22000(13) 0.22165(7) 0.0174(3) Uani 1 1 d D . .
H104 H 0.3609(11) 1.148(4) 0.278(2) 0.021 Uiso 1 1 d D . .
Si3 Si 0.43779(4) 1.08132(13) 0.20559(7) 0.0168(3) Uani 1 1 d D . .
H105 H 0.4091(11) 0.973(4) 0.243(2) 0.020 Uiso 1 1 d D . .
H107 H 0.4100(12) 1.144(4) 0.285(2) 0.020 Uiso 1 1 d . . .
H106 H 0.3813(12) 1.145(4) 0.195(2) 0.020 Uiso 1 1 d . . .
Ru1 Ru 0.120445(11) 1.04330(3) 0.358924(18) 0.01140(10) Uani 1 1 d D . .
Si1 Si 0.06503(4) 1.07860(12) 0.41427(6) 0.0132(3) Uani 1 1 d D . .
H100 H 0.0805(9) 0.997(4) 0.358(2) 0.016 Uiso 1 1 d D . .
Si2 Si 0.16516(4) 1.20793(12) 0.38570(6) 0.0135(3) Uani 1 1 d D . .
H101 H 0.1601(9) 1.070(4) 0.344(2) 0.016 Uiso 1 1 d D . .
H103 H 0.1217(12) 1.130(4) 0.419(2) 0.016 Uiso 1 1 d . . .
H102 H 0.1053(12) 1.163(4) 0.318(2) 0.016 Uiso 1 1 d . . .

loop_
_atom_site_aniso_label
_atom_site_aniso_U_11
_atom_site_aniso_U_22
_atom_site_aniso_U_33
_atom_site_aniso_U_23
_atom_site_aniso_U_13
_atom_site_aniso_U_12
C1 0.037(4) 0.024(3) 0.036(4) -0.002(3) 0.007(3) -0.010(3)
C2 0.021(3) 0.040(3) 0.021(3) -0.005(3) 0.002(3) 0.001(3)
C3 0.043(4) 0.018(3) 0.028(3) 0.001(2) 0.001(3) -0.005(3)
C4 0.027(4) 0.031(3) 0.026(3) -0.001(3) 0.000(3) 0.008(3)
C5 0.017(3) 0.020(3) 0.015(3) 0.004(2) 0.003(2) -0.005(2)
C6 0.019(3) 0.020(3) 0.007(3) -0.001(2) 0.004(2) 0.000(2)
C7 0.022(3) 0.033(3) 0.013(3) 0.000(2) 0.007(2) 0.004(2)
C8 0.036(4) 0.031(3) 0.010(3) 0.000(2) 0.008(3) 0.017(3)
C9 0.050(4) 0.015(3) 0.013(3) -0.001(2) 0.005(3) 0.000(3)
C10 0.025(3) 0.023(3) 0.010(3) 0.001(2) 0.003(2) -0.003(2)
C11 0.025(3) 0.013(3) 0.007(3) 0.001(2) 0.006(2) 0.001(2)
C12 0.026(3) 0.014(3) 0.012(3) -0.005(2) 0.007(2) -0.004(2)
C13 0.020(3) 0.022(3) 0.026(3) 0.006(2) 0.003(3) 0.001(2)
C14 0.015(3) 0.023(3) 0.033(4) -0.001(3) -0.002(3) 0.001(2)
C15 0.030(4) 0.024(3) 0.034(4) -0.005(3) 0.019(3) -0.013(3)
C16 0.097(6) 0.065(5) 0.011(3) -0.002(3) 0.004(4) -0.058(4)
C17 0.065(5) 0.055(4) 0.017(3) -0.005(3) 0.002(3) -0.047(4)
C18 0.017(3) 0.013(3) 0.014(3) 0.002(2) -0.002(2) -0.005(2)
C19 0.016(3) 0.025(3) 0.018(3) -0.002(2) -0.001(2) -0.004(2)
C20 0.029(4) 0.028(3) 0.016(3) 0.000(2) 0.002(3) -0.009(3)
C21 0.024(4) 0.034(3) 0.016(3) 0.013(3) -0.008(3) -0.003(3)
C22 0.017(3) 0.025(3) 0.024(3) 0.007(2) -0.005(3) -0.001(2)
C23 0.014(3) 0.021(3) 0.016(3) 0.000(2) 0.000(2) -0.005(2)
C24 0.007(3) 0.019(3) 0.021(3) 0.007(2) -0.004(2) 0.002(2)
C25A 0.0203(17) 0.024(2) 0.0152(15) 0.0041(15) 0.0051(12) 0.0033(15)
C26A 0.0203(17) 0.024(2) 0.0152(15) 0.0041(15) 0.0051(12) 0.0033(15)
C27A 0.0203(17) 0.024(2) 0.0152(15) 0.0041(15) 0.0051(12) 0.0033(15)
C28A 0.0203(17) 0.024(2) 0.0152(15) 0.0041(15) 0.0051(12) 0.0033(15)
C29A 0.0203(17) 0.024(2) 0.0152(15) 0.0041(15) 0.0051(12) 0.0033(15)
C30A 0.0203(17) 0.024(2) 0.0152(15) 0.0041(15) 0.0051(12) 0.0033(15)
C25B 0.0203(17) 0.024(2) 0.0152(15) 0.0041(15) 0.0051(12) 0.0033(15)
C26B 0.0203(17) 0.024(2) 0.0152(15) 0.0041(15) 0.0051(12) 0.0033(15)
C27B 0.0203(17) 0.024(2) 0.0152(15) 0.0041(15) 0.0051(12) 0.0033(15)
C28B 0.0203(17) 0.024(2) 0.0152(15) 0.0041(15) 0.0051(12) 0.0033(15)
C29B 0.0203(17) 0.024(2) 0.0152(15) 0.0041(15) 0.0051(12) 0.0033(15)
C30B 0.0203(17) 0.024(2) 0.0152(15) 0.0041(15) 0.0051(12) 0.0033(15)
C31 0.016(3) 0.022(3) 0.006(2) 0.000(2) 0.001(2) -0.001(2)
C32 0.014(3) 0.019(3) 0.019(3) -0.003(2) 0.003(2) 0.002(2)
C33 0.022(3) 0.017(3) 0.026(3) 0.002(2) -0.006(3) -0.002(2)
C34 0.043(4) 0.022(3) 0.019(3) -0.002(2) -0.013(3) -0.002(3)
C35 0.043(4) 0.023(3) 0.026(3) -0.008(3) 0.003(3) 0.008(3)
C36 0.015(3) 0.026(3) 0.022(3) 0.002(2) 0.003(2) 0.008(2)
C37A 0.025(2) 0.0184(18) 0.0184(17) 0.0004(13) -0.0035(15) 0.0019(14)
C38A 0.025(2) 0.0184(18) 0.0184(17) 0.0004(13) -0.0035(15) 0.0019(14)
C39A 0.025(2) 0.0184(18) 0.0184(17) 0.0004(13) -0.0035(15) 0.0019(14)
C40A 0.025(2) 0.0184(18) 0.0184(17) 0.0004(13) -0.0035(15) 0.0019(14)
C41A 0.025(2) 0.0184(18) 0.0184(17) 0.0004(13) -0.0035(15) 0.0019(14)
C42A 0.025(2) 0.0184(18) 0.0184(17) 0.0004(13) -0.0035(15) 0.0019(14)
C37B 0.025(2) 0.0184(18) 0.0184(17) 0.0004(13) -0.0035(15) 0.0019(14)
C38B 0.025(2) 0.0184(18) 0.0184(17) 0.0004(13) -0.0035(15) 0.0019(14)
C39B 0.025(2) 0.0184(18) 0.0184(17) 0.0004(13) -0.0035(15) 0.0019(14)
C40B 0.025(2) 0.0184(18) 0.0184(17) 0.0004(13) -0.0035(15) 0.0019(14)
C41B 0.025(2) 0.0184(18) 0.0184(17) 0.0004(13) -0.0035(15) 0.0019(14)
C42B 0.025(2) 0.0184(18) 0.0184(17) 0.0004(13) -0.0035(15) 0.0019(14)
C101 0.022(3) 0.041(3) 0.016(3) -0.007(3) 0.004(2) 0.002(3)
C102 0.024(4) 0.021(3) 0.038(4) -0.001(3) 0.010(3) 0.006(2)
C103 0.013(3) 0.016(3) 0.009(3) -0.003(2) 0.001(2) -0.004(2)
C104 0.025(3) 0.015(3) 0.018(3) -0.005(2) 0.004(2) -0.003(2)
C105 0.027(4) 0.022(3) 0.020(3) -0.002(2) 0.007(3) -0.011(2)
C106 0.013(3) 0.018(3) 0.021(3) 0.000(2) 0.001(2) -0.005(2)
C107 0.014(3) 0.019(3) 0.005(2) 0.000(2) -0.003(2) -0.004(2)
C108 0.017(3) 0.022(3) 0.007(3) 0.001(2) 0.002(2) 0.005(2)
C109 0.023(3) 0.023(3) 0.010(3) 0.004(2) 0.003(2) -0.010(2)
C110 0.029(3) 0.010(2) 0.008(3) 0.001(2) 0.001(2) -0.002(2)
C111 0.020(3) 0.013(3) 0.008(3) 0.000(2) -0.005(2) 0.004(2)
C112 0.012(3) 0.020(3) 0.002(2) -0.001(2) 0.000(2) -0.001(2)
C113 0.014(3) 0.016(3) 0.009(3) -0.001(2) -0.001(2) 0.007(2)
C114 0.021(3) 0.013(3) 0.013(3) 0.000(2) 0.001(2) 0.000(2)
C115 0.017(3) 0.029(3) 0.009(3) -0.004(2) 0.001(2) 0.004(2)
C116 0.020(3) 0.020(3) 0.018(3) -0.006(2) -0.006(2) 0.002(2)
C117 0.018(3) 0.014(3) 0.024(3) -0.003(2) -0.004(2) 0.001(2)
C118 0.015(3) 0.010(2) 0.015(3) 0.000(2) -0.004(2) 0.004(2)
C119 0.013(3) 0.009(2) 0.013(3) 0.001(2) 0.002(2) -0.004(2)
C120 0.021(3) 0.022(3) 0.014(3) 0.003(2) -0.001(2) -0.001(2)
C121 0.020(3) 0.019(3) 0.021(3) 0.004(2) -0.002(2) 0.001(2)
C122 0.017(3) 0.015(3) 0.030(3) 0.000(2) 0.006(3) 0.002(2)
C123 0.028(4) 0.021(3) 0.014(3) 0.000(2) 0.000(3) 0.003(2)
C124 0.016(3) 0.016(3) 0.012(3) 0.003(2) 0.001(2) 0.002(2)
C125 0.015(3) 0.011(2) 0.010(3) 0.000(2) -0.001(2) 0.000(2)
C126 0.012(3) 0.015(3) 0.012(3) -0.004(2) 0.001(2) 0.000(2)
C127 0.019(3) 0.017(3) 0.018(3) 0.006(2) 0.005(2) -0.004(2)
C128 0.030(3) 0.012(3) 0.017(3) -0.002(2) -0.001(2) -0.008(2)
C129 0.023(3) 0.023(3) 0.012(3) -0.005(2) 0.003(2) -0.005(2)
C130 0.020(3) 0.020(3) 0.009(3) -0.003(2) 0.004(2) 0.000(2)
C131 0.014(3) 0.017(3) 0.006(2) -0.001(2) -0.002(2) 0.002(2)
C132 0.031(4) 0.020(3) 0.013(3) -0.001(2) 0.001(2) 0.010(2)
C133 0.045(4) 0.019(3) 0.015(3) 0.002(2) -0.007(3) 0.009(3)
C134 0.034(4) 0.050(4) 0.016(3) -0.003(3) -0.011(3) 0.025(3)
C135 0.019(3) 0.050(4) 0.018(3) -0.005(3) 0.004(2) 0.009(3)
C136 0.018(3) 0.037(3) 0.009(3) 0.001(2) 0.006(2) 0.011(2)
C137 0.014(3) 0.009(2) 0.014(3) 0.000(2) 0.003(2) -0.005(2)
C138 0.018(3) 0.019(3) 0.007(2) -0.002(2) 0.000(2) -0.002(2)
C139 0.026(3) 0.023(3) 0.010(3) 0.000(2) 0.004(2) -0.004(2)
C140 0.017(3) 0.035(3) 0.016(3) -0.002(2) 0.006(2) -0.005(2)
C141 0.013(3) 0.031(3) 0.016(3) -0.002(2) 0.002(2) 0.000(2)
C142 0.016(3) 0.020(3) 0.010(3) -0.003(2) 0.003(2) -0.002(2)
P4 0.0214(8) 0.0227(7) 0.0121(7) 0.0042(6) -0.0028(6) -0.0081(6)
P3 0.0153(8) 0.0137(7) 0.0115(7) 0.0009(5) 0.0020(6) -0.0017(5)
P2 0.0124(7) 0.0117(6) 0.0080(6) -0.0002(5) 0.0011(5) 0.0006(5)
P1 0.0135(8) 0.0112(6) 0.0087(7) -0.0006(5) 0.0019(6) 0.0005(5)
Ru2 0.0267(3) 0.0150(2) 0.0102(2) 0.00177(18) -0.0024(2) -0.00478(19)
Si4 0.0209(9) 0.0159(7) 0.0153(8) 0.0022(6) 0.0020(7) 0.0022(6)
Si3 0.0153(9) 0.0209(8) 0.0142(8) 0.0005(6) 0.0021(6) -0.0036(6)
Ru1 0.0162(2) 0.0106(2) 0.0074(2) -0.00071(16) 0.00166(17) 0.00045(17)
Si1 0.0151(8) 0.0135(7) 0.0108(7) -0.0006(6) 0.0013(6) 0.0023(6)
Si2 0.0172(9) 0.0125(7) 0.0107(7) 0.0003(6) 0.0021(6) -0.0006(6)

loop_
_atom_type_symbol
_atom_type_description
_atom_type_scat_dispersion_real
_atom_type_scat_dispersion_imag
_atom_type_scat_source
C C 0.0033 0.0016 'International Tables Vol C Tables 4.2.6.8 and 6.1.1.4'
H H 0 0 'International Tables Vol C Tables 4.2.6.8 and 6.1.1.4'
Si Si 0.0817 0.0704 'International Tables Vol C Tables 4.2.6.8 and 6.1.1.4'
P P 0.1023 0.0942 'International Tables Vol C Tables 4.2.6.8 and 6.1.1.4'
Ru Ru -1.2594 0.8363 'International Tables Vol C Tables 4.2.6.8 and 6.1.1.4'

loop_
_geom_angle_atom_site_label_1
_geom_angle_atom_site_label_2
_geom_angle_atom_site_label_3
_geom_angle
Si3 C1 H1A 109.5
Si3 C1 H1B 109.5
H1A C1 H1B 109.5
Si3 C1 H1C 109.5
H1A C1 H1C 109.5
H1B C1 H1C 109.5
Si3 C2 H2A 109.5
Si3 C2 H2B 109.5
H2A C2 H2B 109.5
Si3 C2 H2C 109.5
H2A C2 H2C 109.5
H2B C2 H2C 109.5
Si4 C3 H3A 109.5
Si4 C3 H3B 109.5
H3A C3 H3B 109.5
Si4 C3 H3C 109.5
H3A C3 H3C 109.5
H3B C3 H3C 109.5
Si4 C4 H4A 109.5
Si4 C4 H4B 109.5
H4A C4 H4B 109.5
Si4 C4 H4C 109.5
H4A C4 H4C 109.5
H4B C4 H4C 109.5
C6 C5 Si3 114.8(3)
C6 C5 H5A 108.6
Si3 C5 H5A 108.6
C6 C5 H5B 108.6
Si3 C5 H5B 108.6
H5A C5 H5B 107.5
C7 C6 C11 117.2(4)
C7 C6 C5 119.5(5)
C11 C6 C5 123.3(4)
C8 C7 C6 122.9(5)
C8 C7 H7 118.5
C6 C7 H7 118.5
C7 C8 C9 120.1(5)
C7 C8 H8 120.0
C9 C8 H8 120.0
C8 C9 C10 118.5(5)
C8 C9 H9 120.7
C10 C9 H9 120.7
C11 C10 C9 122.1(5)
C11 C10 H10 119.0
C9 C10 H10 119.0
C10 C11 C6 119.1(5)
C10 C11 P3 120.4(4)
C6 C11 P3 120.2(3)
C13 C12 C17 117.1(5)
C13 C12 P3 124.4(4)
C17 C12 P3 118.4(4)
C12 C13 C14 121.5(5)
C12 C13 H13 119.2
C14 C13 H13 119.2
C15 C14 C13 119.9(5)
C15 C14 H14 120.1
C13 C14 H14 120.1
C16 C15 C14 119.1(5)
C16 C15 H15 120.5
C14 C15 H15 120.5
C15 C16 C17 120.8(6)
C15 C16 H16 119.6
C17 C16 H16 119.6
C12 C17 C16 121.5(5)
C12 C17 H17 119.3
C16 C17 H17 119.3
C19 C18 C23 119.4(4)
C19 C18 P3 121.1(4)
C23 C18 P3 119.5(4)
C18 C19 C20 121.4(5)
C18 C19 H19 119.3
C20 C19 H19 119.3
C21 C20 C19 118.8(5)
C21 C20 H20 120.6
C19 C20 H20 120.6
C20 C21 C22 120.7(5)
C20 C21 H21 119.6
C22 C21 H21 119.6
C21 C22 C23 121.5(5)
C21 C22 H22 119.3
C23 C22 H22 119.3
C22 C23 C18 118.1(5)
C22 C23 C24 119.6(5)
C18 C23 C24 122.3(4)
C23 C24 Si4 117.3(4)
C23 C24 H24A 108.0
Si4 C24 H24A 108.0
C23 C24 H24B 108.0
Si4 C24 H24B 108.0
H24A C24 H24B 107.2
C30A C25A C26A 110.0(7)
C30A C25A P4 110.5(5)
C26A C25A P4 116.2(6)
C30A C25A H25A 106.5
C26A C25A H25A 106.5
P4 C25A H25A 106.5
C25A C26A C27A 110.3(7)
C25A C26A H26A 109.6
C27A C26A H26A 109.6
C25A C26A H26B 109.6
C27A C26A H26B 109.6
H26A C26A H26B 108.1
C28A C27A C26A 119.3(7)
C28A C27A H27A 107.5
C26A C27A H27A 107.5
C28A C27A H27B 107.5
C26A C27A H27B 107.5
H27A C27A H27B 107.0
C27A C28A C29A 112.5(9)
C27A C28A H28A 109.1
C29A C28A H28A 109.1
C27A C28A H28B 109.1
C29A C28A H28B 109.1
H28A C28A H28B 107.8
C30A C29A C28A 114.1(10)
C30A C29A H29A 108.7
C28A C29A H29A 108.7
C30A C29A H29B 108.7
C28A C29A H29B 108.7
H29A C29A H29B 107.6
C25A C30A C29A 113.1(7)
C25A C30A H30A 109.0
C29A C30A H30A 109.0
C25A C30A H30B 109.0
C29A C30A H30B 109.0
H30A C30A H30B 107.8
C30B C25B C26B 107.8(15)
C30B C25B P4 113.7(12)
C26B C25B P4 116.5(13)
C30B C25B H25B 106.0
C26B C25B H25B 106.0
P4 C25B H25B 106.0
C27B C26B C25B 111.2(16)
C27B C26B H26C 109.4
C25B C26B H26C 109.4
C27B C26B H26D 109.4
C25B C26B H26D 109.4
H26C C26B H26D 108.0
C28B C27B C26B 113.4(18)
C28B C27B H27C 108.9
C26B C27B H27C 108.9
C28B C27B H27D 108.9
C26B C27B H27D 108.9
H27C C27B H27D 107.7
C27B C28B C29B 137(2)
C27B C28B H28C 102.9
C29B C28B H28C 102.9
C27B C28B H28D 102.9
C29B C28B H28D 102.9
H28C C28B H28D 105.1
C28B C29B C30B 111(3)
C28B C29B H29C 109.4
C30B C29B H29C 109.4
C28B C29B H29D 109.4
C30B C29B H29D 109.4
H29C C29B H29D 108.0
C25B C30B C29B 110.4(18)
C25B C30B H30C 109.6
C29B C30B H30C 109.6
C25B C30B H30D 109.6
C29B C30B H30D 109.6
H30C C30B H30D 108.1
C32 C31 C36 108.2(4)
C32 C31 P4 115.9(3)
C36 C31 P4 113.0(3)
C32 C31 H31 106.3
C36 C31 H31 106.3
P4 C31 H31 106.3
C31 C32 C33 109.4(4)
C31 C32 H32A 109.8
C33 C32 H32A 109.8
C31 C32 H32B 109.8
C33 C32 H32B 109.8
H32A C32 H32B 108.3
C34 C33 C32 111.6(4)
C34 C33 H33A 109.3
C32 C33 H33A 109.3
C34 C33 H33B 109.3
C32 C33 H33B 109.3
H33A C33 H33B 108.0
C35 C34 C33 111.8(4)
C35 C34 H34A 109.3
C33 C34 H34A 109.3
C35 C34 H34B 109.3
C33 C34 H34B 109.3
H34A C34 H34B 107.9
C36 C35 C34 111.9(5)
C36 C35 H35A 109.2
C34 C35 H35A 109.2
C36 C35 H35B 109.2
C34 C35 H35B 109.2
H35A C35 H35B 107.9
C35 C36 C31 110.7(4)
C35 C36 H36A 109.5
C31 C36 H36A 109.5
C35 C36 H36B 109.5
C31 C36 H36B 109.5
H36A C36 H36B 108.1
C42A C37A C38A 108.9(7)
C42A C37A P4 112.4(6)
C38A C37A P4 116.5(6)
C42A C37A H37A 106.1
C38A C37A H37A 106.1
P4 C37A H37A 106.1
C39A C38A C37A 108.8(8)
C39A C38A H38A 109.9
C37A C38A H38A 109.9
C39A C38A H38B 109.9
C37A C38A H38B 109.9
H38A C38A H38B 108.3
C38A C39A C40A 111.2(7)
C38A C39A H39A 109.4
C40A C39A H39A 109.4
C38A C39A H39B 109.4
C40A C39A H39B 109.4
H39A C39A H39B 108.0
C41A C40A C39A 103.7(7)
C41A C40A H40A 111.0
C39A C40A H40A 111.0
C41A C40A H40B 111.0
C39A C40A H40B 111.0
H40A C40A H40B 109.0
C40A C41A C42A 116.0(10)
C40A C41A H41A 108.3
C42A C41A H41A 108.3
C40A C41A H41B 108.3
C42A C41A H41B 108.3
H41A C41A H41B 107.4
C41A C42A C37A 102.3(7)
C41A C42A H42A 111.3
C37A C42A H42A 111.3
C41A C42A H42B 111.3
C37A C42A H42B 111.3
H42A C42A H42B 109.2
C42B C37B C38B 111.6(15)
C42B C37B P4 111.8(12)
C38B C37B P4 121.5(13)
C42B C37B H37B 103.2
C38B C37B H37B 103.2
P4 C37B H37B 103.2
C37B C38B C39B 111.1(15)
C37B C38B H38C 109.4
C39B C38B H38C 109.4
C37B C38B H38D 109.4
C39B C38B H38D 109.4
H38C C38B H38D 108.0
C40B C39B C38B 113.8(16)
C40B C39B H39C 108.8
C38B C39B H39C 108.8
C40B C39B H39D 108.8
C38B C39B H39D 108.8
H39C C39B H39D 107.7
C39B C40B C41B 112.5(16)
C39B C40B H40C 109.1
C41B C40B H40C 109.1
C39B C40B H40D 109.1
C41B C40B H40D 109.1
H40C C40B H40D 107.8
C42B C41B C40B 90.4(12)
C42B C41B H41C 113.6
C40B C41B H41C 113.6
C42B C41B H41D 113.6
C40B C41B H41D 113.6
H41C C41B H41D 110.8
C37B C42B C41B 118.3(16)
C37B C42B H42C 107.7
C41B C42B H42C 107.7
C37B C42B H42D 107.7
C41B C42B H42D 107.7
H42C C42B H42D 107.1
Si1 C101 H10A 109.5
Si1 C101 H10B 109.5
H10A C101 H10B 109.5
Si1 C101 H10C 109.5
H10A C101 H10C 109.5
H10B C101 H10C 109.5
Si1 C102 H10D 109.5
Si1 C102 H10E 109.5
H10D C102 H10E 109.5
Si1 C102 H10F 109.5
H10D C102 H10F 109.5
H10E C102 H10F 109.5
C107 C103 Si1 113.0(3)
C107 C103 H10G 109.0
Si1 C103 H10G 109.0
C107 C103 H10H 109.0
Si1 C103 H10H 109.0
H10G C103 H10H 107.8
Si2 C104 H10I 109.5
Si2 C104 H10J 109.5
H10I C104 H10J 109.5
Si2 C104 H10K 109.5
H10I C104 H10K 109.5
H10J C104 H10K 109.5
Si2 C105 H10L 109.5
Si2 C105 H10M 109.5
H10L C105 H10M 109.5
Si2 C105 H10N 109.5
H10L C105 H10N 109.5
H10M C105 H10N 109.5
C118 C106 Si2 116.9(4)
C118 C106 H10O 108.1
Si2 C106 H10O 108.1
C118 C106 H10P 108.1
Si2 C106 H10P 108.1
H10O C106 H10P 107.3
C108 C107 C112 118.0(4)
C108 C107 C103 119.1(5)
C112 C107 C103 122.8(4)
C109 C108 C107 121.9(5)
C109 C108 H108 119.1
C107 C108 H108 119.1
C110 C109 C108 119.9(5)
C110 C109 H109 120.1
C108 C109 H109 120.1
C109 C110 C111 119.6(4)
C109 C110 H110 120.2
C111 C110 H110 120.2
C110 C111 C112 121.6(5)
C110 C111 H111 119.2
C112 C111 H111 119.2
C111 C112 C107 119.1(4)
C111 C112 P1 120.7(4)
C107 C112 P1 119.7(3)
C114 C113 C118 118.6(4)
C114 C113 P1 119.8(4)
C118 C113 P1 121.5(4)
C115 C114 C113 121.9(5)
C115 C114 H114 119.1
C113 C114 H114 119.1
C116 C115 C114 119.7(5)
C116 C115 H115 120.1
C114 C115 H115 120.1
C115 C116 C117 118.9(5)
C115 C116 H116 120.5
C117 C116 H116 120.5
C116 C117 C118 122.7(5)
C116 C117 H117 118.6
C118 C117 H117 118.6
C117 C118 C113 118.0(5)
C117 C118 C106 118.5(4)
C113 C118 C106 123.5(4)
C124 C119 C120 118.5(5)
C124 C119 P1 119.0(4)
C120 C119 P1 122.5(4)
C121 C120 C119 120.0(5)
C121 C120 H120 120.0
C119 C120 H120 120.0
C122 C121 C120 120.6(5)
C122 C121 H121 119.7
C120 C121 H121 119.7
C123 C122 C121 119.2(5)
C123 C122 H122 120.4
C121 C122 H122 120.4
C122 C123 C124 119.9(5)
C122 C123 H123 120.1
C124 C123 H123 120.1
C119 C124 C123 121.7(5)
C119 C124 H124 119.1
C123 C124 H124 119.1
C130 C125 C126 109.2(4)
C130 C125 P2 118.6(3)
C126 C125 P2 111.9(3)
C130 C125 H125 105.3
C126 C125 H125 105.3
P2 C125 H125 105.3
C127 C126 C125 111.5(4)
C127 C126 H12A 109.3
C125 C126 H12A 109.3
C127 C126 H12B 109.3
C125 C126 H12B 109.3
H12A C126 H12B 108.0
C128 C127 C126 111.0(4)
C128 C127 H12C 109.4
C126 C127 H12C 109.4
C128 C127 H12D 109.4
C126 C127 H12D 109.4
H12C C127 H12D 108.0
C129 C128 C127 111.0(4)
C129 C128 H12E 109.4
C127 C128 H12E 109.4
C129 C128 H12F 109.4
C127 C128 H12F 109.4
H12E C128 H12F 108.0
C128 C129 C130 112.3(4)
C128 C129 H12G 109.1
C130 C129 H12G 109.1
C128 C129 H12H 109.1
C130 C129 H12H 109.1
H12G C129 H12H 107.9
C125 C130 C129 111.1(4)
C125 C130 H13A 109.4
C129 C130 H13A 109.4
C125 C130 H13B 109.4
C129 C130 H13B 109.4
H13A C130 H13B 108.0
C132 C131 C136 110.2(4)
C132 C131 P2 114.4(3)
C136 C131 P2 112.4(3)
C132 C131 H131 106.4
C136 C131 H131 106.4
P2 C131 H131 106.4
C131 C132 C133 110.6(4)
C131 C132 H13C 109.5
C133 C132 H13C 109.5
C131 C132 H13D 109.5
C133 C132 H13D 109.5
H13C C132 H13D 108.1
C134 C133 C132 112.0(4)
C134 C133 H13E 109.2
C132 C133 H13E 109.2
C134 C133 H13F 109.2
C132 C133 H13F 109.2
H13E C133 H13F 107.9
C135 C134 C133 111.3(4)
C135 C134 H13G 109.4
C133 C134 H13G 109.4
C135 C134 H13H 109.4
C133 C134 H13H 109.4
H13G C134 H13H 108.0
C134 C135 C136 111.0(5)
C134 C135 H13I 109.4
C136 C135 H13I 109.4
C134 C135 H13J 109.4
C136 C135 H13J 109.4
H13I C135 H13J 108.0
C131 C136 C135 109.8(4)
C131 C136 H13K 109.7
C135 C136 H13K 109.7
C131 C136 H13L 109.7
C135 C136 H13L 109.7
H13K C136 H13L 108.2
C142 C137 C138 108.3(4)
C142 C137 P2 115.1(3)
C138 C137 P2 115.9(3)
C142 C137 H137 105.5
C138 C137 H137 105.5
P2 C137 H137 105.5
C139 C138 C137 110.2(4)
C139 C138 H13M 109.6
C137 C138 H13M 109.6
C139 C138 H13N 109.6
C137 C138 H13N 109.6
H13M C138 H13N 108.1
C140 C139 C138 111.5(4)
C140 C139 H13O 109.3
C138 C139 H13O 109.3
C140 C139 H13P 109.3
C138 C139 H13P 109.3
H13O C139 H13P 108.0
C139 C140 C141 111.6(4)
C139 C140 H14A 109.3
C141 C140 H14A 109.3
C139 C140 H14B 109.3
C141 C140 H14B 109.3
H14A C140 H14B 108.0
C140 C141 C142 111.1(4)
C140 C141 H14C 109.4
C142 C141 H14C 109.4
C140 C141 H14D 109.4
C142 C141 H14D 109.4
H14C C141 H14D 108.0
C137 C142 C141 111.9(4)
C137 C142 H14E 109.2
C141 C142 H14E 109.2
C137 C142 H14F 109.2
C141 C142 H14F 109.2
H14E C142 H14F 107.9
C37B P4 C25A 86.9(7)
C37B P4 C31 105.2(7)
C25A P4 C31 104.8(3)
C37B P4 C37A 16.7(7)
C25A P4 C37A 103.6(4)
C31 P4 C37A 100.4(3)
C37B P4 C25B 107.2(8)
C25A P4 C25B 21.2(5)
C31 P4 C25B 93.0(5)
C37A P4 C25B 123.8(6)
C37B P4 Ru2 121.7(6)
C25A P4 Ru2 120.3(2)
C31 P4 Ru2 113.94(16)
C37A P4 Ru2 111.5(3)
C25B P4 Ru2 111.8(5)
C12 P3 C18 100.3(2)
C12 P3 C11 101.9(2)
C18 P3 C11 102.4(2)
C12 P3 Ru2 123.86(16)
C18 P3 Ru2 113.70(15)
C11 P3 Ru2 111.88(16)
C131 P2 C137 101.0(2)
C131 P2 C125 102.2(2)
C137 P2 C125 105.1(2)
C131 P2 Ru1 114.32(15)
C137 P2 Ru1 112.13(15)
C125 P2 Ru1 119.94(15)
C112 P1 C119 102.3(2)
C112 P1 C113 103.4(2)
C119 P1 C113 99.5(2)
C112 P1 Ru1 113.27(15)
C119 P1 Ru1 123.18(15)
C113 P1 Ru1 112.63(15)
P3 Ru2 P4 112.05(5)
P3 Ru2 Si3 94.09(5)
P4 Ru2 Si3 115.49(5)
P3 Ru2 Si4 91.59(5)
P4 Ru2 Si4 118.44(5)
Si3 Ru2 Si4 118.46(5)
P3 Ru2 H104 120.7(19)
P4 Ru2 H104 84.7(18)
Si3 Ru2 H104 130.6(19)
Si4 Ru2 H104 37.2(18)
P3 Ru2 H105 75.2(18)
P4 Ru2 H105 83.2(18)
Si3 Ru2 H105 47.0(18)
Si4 Ru2 H105 158.0(18)
H104 Ru2 H105 163(3)
P3 Ru2 H107 155.0(18)
P4 Ru2 H107 82.0(17)
Si3 Ru2 H107 61.0(18)
Si4 Ru2 H107 99.7(17)
H104 Ru2 H107 80(2)
H105 Ru2 H107 87(2)
P3 Ru2 H106 81.5(16)
P4 Ru2 H106 166.4(16)
Si3 Ru2 H106 62.7(17)
Si4 Ru2 H106 57.8(17)
H104 Ru2 H106 87(2)
H105 Ru2 H106 102(2)
H107 Ru2 H106 86(2)
C3 Si4 C4 103.7(3)
C3 Si4 C24 107.8(2)
C4 Si4 C24 102.5(2)
C3 Si4 Ru2 112.57(19)
C4 Si4 Ru2 123.49(17)
C24 Si4 Ru2 105.57(15)
C3 Si4 H104 116.9(16)
C4 Si4 H104 94.6(13)
C24 Si4 H104 126.2(14)
Ru2 Si4 H104 30.4(12)
C1 Si3 C2 104.7(3)
C1 Si3 C5 105.9(2)
C2 Si3 C5 104.6(2)
C1 Si3 Ru2 114.1(2)
C2 Si3 Ru2 120.67(18)
C5 Si3 Ru2 105.63(17)
C1 Si3 H105 147.5(11)
C2 Si3 H105 94.2(12)
C5 Si3 H105 94.2(13)
Ru2 Si3 H105 34.3(11)
P1 Ru1 P2 113.32(4)
P1 Ru1 Si2 95.16(5)
P2 Ru1 Si2 119.14(5)
P1 Ru1 Si1 91.70(5)
P2 Ru1 Si1 118.80(5)
Si2 Ru1 Si1 112.36(5)
P1 Ru1 H100 95.5(15)
P2 Ru1 H100 82.9(15)
Si2 Ru1 H100 148.7(15)
Si1 Ru1 H100 38.0(15)
P1 Ru1 H101 87.7(15)
P2 Ru1 H101 83.4(15)
Si2 Ru1 H101 43.6(15)
Si1 Ru1 H101 155.7(15)
H100 Ru1 H101 166(2)
P1 Ru1 H103 79.9(15)
P2 Ru1 H103 166.8(15)
Si2 Ru1 H103 56.5(16)
Si1 Ru1 H103 59.0(17)
H100 Ru1 H103 97(2)
H101 Ru1 H103 97(2)
P1 Ru1 H102 165.8(15)
P2 Ru1 H102 80.8(15)
Si2 Ru1 H102 75.3(15)
Si1 Ru1 H102 82.5(16)
H100 Ru1 H102 88(2)
H101 Ru1 H102 92(2)
H103 Ru1 H102 86(2)
C102 Si1 C101 103.0(2)
C102 Si1 C103 108.8(2)
C101 Si1 C103 103.5(2)
C102 Si1 Ru1 109.90(18)
C101 Si1 Ru1 126.02(17)
C103 Si1 Ru1 104.72(16)
C102 Si1 H100 132.2(14)
C101 Si1 H100 89.8(12)
C103 Si1 H100 112.5(15)
Ru1 Si1 H100 36.8(12)
C104 Si2 C105 103.1(2)
C104 Si2 C106 106.0(2)
C105 Si2 C106 105.9(2)
C104 Si2 Ru1 117.13(17)
C105 Si2 Ru1 117.72(16)
C106 Si2 Ru1 106.02(15)
C104 Si2 H101 157.0(12)
C105 Si2 H101 88.2(13)
C106 Si2 H101 89.6(14)
Ru1 Si2 H101 40.7(11)

loop_
_geom_bond_atom_site_label_1
_geom_bond_atom_site_label_2
_geom_bond_distance
C1 Si3 1.872(5)
C1 H1A 0.9800
C1 H1B 0.9800
C1 H1C 0.9800
C2 Si3 1.879(5)
C2 H2A 0.9800
C2 H2B 0.9800
C2 H2C 0.9800
C3 Si4 1.865(5)
C3 H3A 0.9800
C3 H3B 0.9800
C3 H3C 0.9800
C4 Si4 1.883(5)
C4 H4A 0.9800
C4 H4B 0.9800
C4 H4C 0.9800
C5 C6 1.492(6)
C5 Si3 1.901(5)
C5 H5A 0.9900
C5 H5B 0.9900
C6 C7 1.398(7)
C6 C11 1.423(7)
C7 C8 1.367(7)
C7 H7 0.9500
C8 C9 1.388(8)
C8 H8 0.9500
C9 C10 1.393(7)
C9 H9 0.9500
C10 C11 1.389(6)
C10 H10 0.9500
C11 P3 1.851(5)
C12 C13 1.369(7)
C12 C17 1.376(7)
C12 P3 1.846(5)
C13 C14 1.394(7)
C13 H13 0.9500
C14 C15 1.369(7)
C14 H14 0.9500
C15 C16 1.354(8)
C15 H15 0.9500
C16 C17 1.381(8)
C16 H16 0.9500
C17 H17 0.9500
C18 C19 1.391(7)
C18 C23 1.413(7)
C18 P3 1.846(5)
C19 C20 1.399(7)
C19 H19 0.9500
C20 C21 1.376(7)
C20 H20 0.9500
C21 C22 1.382(7)
C21 H21 0.9500
C22 C23 1.400(7)
C22 H22 0.9500
C23 C24 1.498(7)
C24 Si4 1.900(5)
C24 H24A 0.9900
C24 H24B 0.9900
C25A C30A 1.525(10)
C25A C26A 1.539(12)
C25A P4 1.828(8)
C25A H25A 1.0000
C26A C27A 1.548(12)
C26A H26A 0.9900
C26A H26B 0.9900
C27A C28A 1.427(12)
C27A H27A 0.9900
C27A H27B 0.9900
C28A C29A 1.602(14)
C28A H28A 0.9900
C28A H28B 0.9900
C29A C30A 1.538(13)
C29A H29A 0.9900
C29A H29B 0.9900
C30A H30A 0.9900
C30A H30B 0.9900
C25B C30B 1.51(2)
C25B C26B 1.54(3)
C25B P4 2.029(18)
C25B H25B 1.0000
C26B C27B 1.46(2)
C26B H26C 0.9900
C26B H26D 0.9900
C27B C28B 1.23(3)
C27B H27C 0.9900
C27B H27D 0.9900
C28B C29B 1.37(4)
C28B H28C 0.9900
C28B H28D 0.9900
C29B C30B 1.51(3)
C29B H29C 0.9900
C29B H29D 0.9900
C30B H30C 0.9900
C30B H30D 0.9900
C31 C32 1.528(7)
C31 C36 1.544(6)
C31 P4 1.853(5)
C31 H31 1.0000
C32 C33 1.535(6)
C32 H32A 0.9900
C32 H32B 0.9900
C33 C34 1.515(7)
C33 H33A 0.9900
C33 H33B 0.9900
C34 C35 1.509(8)
C34 H34A 0.9900
C34 H34B 0.9900
C35 C36 1.508(7)
C35 H35A 0.9900
C35 H35B 0.9900
C36 H36A 0.9900
C36 H36B 0.9900
C37A C42A 1.541(12)
C37A C38A 1.550(15)
C37A P4 1.946(8)
C37A H37A 1.0000
C38A C39A 1.534(12)
C38A H38A 0.9900
C38A H38B 0.9900
C39A C40A 1.550(10)
C39A H39A 0.9900
C39A H39B 0.9900
C40A C41A 1.468(15)
C40A H40A 0.9900
C40A H40B 0.9900
C41A C42A 1.501(15)
C41A H41A 0.9900
C41A H41B 0.9900
C42A H42A 0.9900
C42A H42B 0.9900
C37B C42B 1.47(2)
C37B C38B 1.53(3)
C37B P4 1.700(17)
C37B H37B 1.0000
C38B C39B 1.54(2)
C38B H38C 0.9900
C38B H38D 0.9900
C39B C40B 1.46(2)
C39B H39C 0.9900
C39B H39D 0.9900
C40B C41B 1.79(3)
C40B H40C 0.9900
C40B H40D 0.9900
C41B C42B 1.77(3)
C41B H41C 0.9900
C41B H41D 0.9900
C42B H42C 0.9900
C42B H42D 0.9900
C101 Si1 1.891(5)
C101 H10A 0.9800
C101 H10B 0.9800
C101 H10C 0.9800
C102 Si1 1.870(5)
C102 H10D 0.9800
C102 H10E 0.9800
C102 H10F 0.9800
C103 C107 1.494(6)
C103 Si1 1.892(5)
C103 H10G 0.9900
C103 H10H 0.9900
C104 Si2 1.878(5)
C104 H10I 0.9800
C104 H10J 0.9800
C104 H10K 0.9800
C105 Si2 1.886(5)
C105 H10L 0.9800
C105 H10M 0.9800
C105 H10N 0.9800
C106 C118 1.510(7)
C106 Si2 1.892(5)
C106 H10O 0.9900
C106 H10P 0.9900
C107 C108 1.395(7)
C107 C112 1.419(7)
C108 C109 1.385(6)
C108 H108 0.9500
C109 C110 1.373(7)
C109 H109 0.9500
C110 C111 1.388(7)
C110 H110 0.9500
C111 C112 1.389(6)
C111 H111 0.9500
C112 P1 1.847(5)
C113 C114 1.397(6)
C113 C118 1.408(6)
C113 P1 1.857(5)
C114 C115 1.382(6)
C114 H114 0.9500
C115 C116 1.377(7)
C115 H115 0.9500
C116 C117 1.383(7)
C116 H116 0.9500
C117 C118 1.392(6)
C117 H117 0.9500
C119 C124 1.376(6)
C119 C120 1.396(6)
C119 P1 1.852(5)
C120 C121 1.395(7)
C120 H120 0.9500
C121 C122 1.388(7)
C121 H121 0.9500
C122 C123 1.381(7)
C122 H122 0.9500
C123 C124 1.389(7)
C123 H123 0.9500
C124 H124 0.9500
C125 C130 1.527(6)
C125 C126 1.539(6)
C125 P2 1.879(4)
C125 H125 1.0000
C126 C127 1.521(6)
C126 H12A 0.9900
C126 H12B 0.9900
C127 C128 1.520(6)
C127 H12C 0.9900
C127 H12D 0.9900
C128 C129 1.501(7)
C128 H12E 0.9900
C128 H12F 0.9900
C129 C130 1.533(6)
C129 H12G 0.9900
C129 H12H 0.9900
C130 H13A 0.9900
C130 H13B 0.9900
C131 C132 1.525(6)
C131 C136 1.530(7)
C131 P2 1.861(5)
C131 H131 1.0000
C132 C133 1.541(7)
C132 H13C 0.9900
C132 H13D 0.9900
C133 C134 1.521(8)
C133 H13E 0.9900
C133 H13F 0.9900
C134 C135 1.506(8)
C134 H13G 0.9900
C134 H13H 0.9900
C135 C136 1.533(7)
C135 H13I 0.9900
C135 H13J 0.9900
C136 H13K 0.9900
C136 H13L 0.9900
C137 C142 1.529(6)
C137 C138 1.545(6)
C137 P2 1.865(5)
C137 H137 1.0000
C138 C139 1.530(7)
C138 H13M 0.9900
C138 H13N 0.9900
C139 C140 1.510(7)
C139 H13O 0.9900
C139 H13P 0.9900
C140 C141 1.525(6)
C140 H14A 0.9900
C140 H14B 0.9900
C141 C142 1.532(7)
C141 H14C 0.9900
C141 H14D 0.9900
C142 H14E 0.9900
C142 H14F 0.9900
P4 Ru2 2.4009(14)
P3 Ru2 2.3761(13)
P2 Ru1 2.3921(13)
P1 Ru1 2.3762(13)
Ru2 Si3 2.4539(16)
Ru2 Si4 2.5097(15)
Ru2 H104 1.37(3)
Ru2 H105 1.40(3)
Ru2 H107 1.48(4)
Ru2 H106 1.49(4)
Si4 H104 1.64(4)
Si3 H105 1.81(4)
Ru1 Si2 2.4200(14)
Ru1 Si1 2.5419(15)
Ru1 H100 1.58(3)
Ru1 H101 1.59(3)
Ru1 H103 1.53(4)
Ru1 H102 1.58(4)
Si1 H100 1.62(4)
Si2 H101 1.68(4)
